data_4348873
loop_
_publ_author_name
'Yue, Cheng-Yang'
'Lei, Xiao-Wu'
'Han, Yong-Fang'
'Lu, Xin-Xiu'
'Tian, Ya-Wei'
'Xu, Jing'
'Liu, Xiao-Fan'
'Xu, Xin'

_publ_section_title
;
 Transition-Metal-Complex Cationic Dyes Photosensitive to Two Types of 2D
 Layered Silver Bromides with Visible-Light-Driven Photocatalytic
 Properties.
;
_journal_issue 23
_journal_name_full 'Inorganic chemistry'
_journal_page_first 12193
_journal_page_last 12203
_journal_paper_doi 10.1021/acs.inorgchem.6b01770
_journal_volume 55
_journal_year 2016
_chemical_formula_moiety C60N12H48Ni2KAg6Br11
_chemical_formula_sum 'C60 H48 Ag6 Br11 K N12 Ni2'
_chemical_formula_weight 2619.85
_space_group_IT_number 148
_space_group_name_Hall '-R 3'
_space_group_name_H-M_alt 'R -3 :H'
_symmetry_cell_setting trigonal
_symmetry_space_group_name_H-M 'R -3 :H'
_atom_sites_solution_hydrogens geom
_atom_sites_solution_primary direct
_atom_sites_solution_secondary difmap
_audit_creation_method SHELXL-97
_cell_angle_alpha 90.00
_cell_angle_beta 90.00
_cell_angle_gamma 120.00
_cell_formula_units_Z 3
_cell_length_a 14.195(4)
_cell_length_b 14.195(4)
_cell_length_c 30.752(9)
_cell_measurement_reflns_used 4785
_cell_measurement_temperature 296(2)
_cell_measurement_theta_max 24.79
_cell_measurement_theta_min 2.87
_cell_volume 5366(3)
_computing_cell_refinement 'APEX2 Software Suite (Bruker,2005)'
_computing_data_collection 'APEX2 Software Suite (Bruker,2005)'
_computing_data_reduction 'APEX2 Software Suite (Bruker,2005)'
_computing_structure_refinement 'SHELXL-97 (Sheldrick, 2008)'
_computing_structure_solution 'SHELXS-97 (Sheldrick, 2008)'
_diffrn_ambient_temperature 296(2)
_diffrn_measured_fraction_theta_full 0.995
_diffrn_measured_fraction_theta_max 0.995
_diffrn_measurement_device_type 'Bruker SMART CCD area detector'
_diffrn_measurement_method 'phi and omega scans'
_diffrn_radiation_monochromator graphite
_diffrn_radiation_source 'fine-focus sealed tube'
_diffrn_radiation_type MoK\a
_diffrn_radiation_wavelength 0.71073
_diffrn_reflns_av_R_equivalents 0.0422
_diffrn_reflns_av_sigmaI/netI 0.0270
_diffrn_reflns_limit_h_max 18
_diffrn_reflns_limit_h_min -18
_diffrn_reflns_limit_k_max 18
_diffrn_reflns_limit_k_min -18
_diffrn_reflns_limit_l_max 39
_diffrn_reflns_limit_l_min -39
_diffrn_reflns_number 20977
_diffrn_reflns_theta_full 27.49
_diffrn_reflns_theta_max 27.49
_diffrn_reflns_theta_min 1.78
_exptl_absorpt_coefficient_mu 8.369
_exptl_absorpt_correction_T_max 0.6797
_exptl_absorpt_correction_T_min 0.6797
_exptl_absorpt_correction_type multi-scan
_exptl_absorpt_process_details 'SADABS; Bruker, 2000'
_exptl_crystal_colour orange-red
_exptl_crystal_density_diffrn 2.432
_exptl_crystal_density_method 'not measured'
_exptl_crystal_description block
_exptl_crystal_F_000 3702
_exptl_crystal_size_max 0.05
_exptl_crystal_size_mid 0.05
_exptl_crystal_size_min 0.05
_refine_diff_density_max 1.911
_refine_diff_density_min -0.962
_refine_diff_density_rms 0.107
_refine_ls_extinction_method SHELXL
_refine_ls_goodness_of_fit_ref 1.020
_refine_ls_hydrogen_treatment constr
_refine_ls_matrix_type full
_refine_ls_number_parameters 141
_refine_ls_number_reflns 2734
_refine_ls_number_restraints 1
_refine_ls_restrained_S_all 1.020
_refine_ls_R_factor_all 0.0552
_refine_ls_R_factor_gt 0.0345
_refine_ls_shift/su_max 0.004
_refine_ls_shift/su_mean 0.001
_refine_ls_structure_factor_coef Fsqd
_refine_ls_weighting_details 'calc w=1/[\s^2^(Fo^2^)+(0.0306P)^2^+31.9523P] where P=(Fo^2^+2Fc^2^)/3'
_refine_ls_weighting_scheme calc
_refine_ls_wR_factor_gt 0.0720
_refine_ls_wR_factor_ref 0.0788
_reflns_number_gt 2051
_reflns_number_total 2734
_reflns_threshold_expression >2sigma(I)
_cod_data_source_file ic6b01770_si_002.cif
_cod_data_source_block C60N12H48Ni2KAg6Br11
_cod_original_sg_symbol_H-M R-3
_cod_database_code 4348873

loop_
_symmetry_equiv_pos_as_xyz
'x, y, z'
'-y, x-y, z'
'-x+y, -x, z'
'x+2/3, y+1/3, z+1/3'
'-y+2/3, x-y+1/3, z+1/3'
'-x+y+2/3, -x+1/3, z+1/3'
'x+1/3, y+2/3, z+2/3'
'-y+1/3, x-y+2/3, z+2/3'
'-x+y+1/3, -x+2/3, z+2/3'
'-x, -y, -z'
'y, -x+y, -z'
'x-y, x, -z'
'-x+2/3, -y+1/3, -z+1/3'
'y+2/3, -x+y+1/3, -z+1/3'
'x-y+2/3, x+1/3, -z+1/3'
'-x+1/3, -y+2/3, -z+2/3'
'y+1/3, -x+y+2/3, -z+2/3'
'x-y+1/3, x+2/3, -z+2/3'

loop_
_atom_site_label
_atom_site_type_symbol
_atom_site_fract_x
_atom_site_fract_y
_atom_site_fract_z
_atom_site_U_iso_or_equiv
_atom_site_adp_type
_atom_site_occupancy
_atom_site_symmetry_multiplicity
_atom_site_calc_flag
_atom_site_refinement_flags
K1 K 0.3333 -0.3333 0.1667 0.094(4) Uani 1 6 d SPU
Ni1 Ni 0.0000 0.0000 0.12258(3) 0.02746(19) Uani 1 3 d S
Ag1 Ag 0.28089(3) -0.24329(3) 0.297077(13) 0.05555(13) Uani 1 1 d .
Br3 Br 0.3333 -0.3333 0.36939(2) 0.0441(2) Uani 1 3 d S
Br2 Br 0.45961(4) -0.12601(5) 0.250025(19) 0.06376(18) Uani 1 1 d U
Br1 Br 0.1667 -0.1667 0.3333 0.0857(4) Uani 1 2 d S
N2 N -0.0499(3) -0.1443(3) 0.08692(10) 0.0331(7) Uani 1 1 d .
N1 N 0.1123(3) -0.0231(3) 0.15782(10) 0.0348(8) Uani 1 1 d .
C5 C 0.2102(3) 0.0161(3) 0.13915(13) 0.0362(9) Uani 1 1 d .
C6 C -0.1469(3) -0.2289(3) 0.09943(13) 0.0366(9) Uani 1 1 d .
C1 C 0.0932(4) -0.0767(4) 0.19524(14) 0.0453(11) Uani 1 1 d .
H1 H 0.0247 -0.1046 0.2078 0.054 Uiso 1 1 calc .
C4 C 0.2891(4) -0.0003(5) 0.15789(17) 0.0553(13) Uani 1 1 d .
H4 H 0.3562 0.0260 0.1443 0.066 Uiso 1 1 calc .
C10 C 0.0021(4) -0.1596(4) 0.05366(14) 0.0442(11) Uani 1 1 d .
H10 H 0.0691 -0.1019 0.0452 0.053 Uiso 1 1 calc .
C8 C -0.1386(5) -0.3399(4) 0.04290(17) 0.0599(14) Uani 1 1 d .
H8 H -0.1692 -0.4054 0.0278 0.072 Uiso 1 1 calc .
C9 C -0.0387(5) -0.2566(4) 0.03135(15) 0.0544(13) Uani 1 1 d .
H9 H 0.0008 -0.2649 0.0091 0.065 Uiso 1 1 calc .
C3 C 0.2685(5) -0.0553(5) 0.19649(19) 0.0675(16) Uani 1 1 d .
H3 H 0.3211 -0.0672 0.2092 0.081 Uiso 1 1 calc .
C7 C -0.1942(4) -0.3267(4) 0.07692(16) 0.0534(13) Uani 1 1 d .
H7 H -0.2628 -0.3829 0.0847 0.064 Uiso 1 1 calc .
C2 C 0.1692(5) -0.0929(4) 0.21632(16) 0.0574(14) Uani 1 1 d .
H2 H 0.1541 -0.1280 0.2431 0.069 Uiso 1 1 calc .

loop_
_atom_site_aniso_label
_atom_site_aniso_U_11
_atom_site_aniso_U_22
_atom_site_aniso_U_33
_atom_site_aniso_U_23
_atom_site_aniso_U_13
_atom_site_aniso_U_12
K1 0.082(11) 0.082(11) 0.117(11) 0.000 0.000 0.041(5)
Ni1 0.0289(3) 0.0289(3) 0.0247(4) 0.000 0.000 0.01443(14)
Ag1 0.0547(2) 0.0549(3) 0.0629(3) -0.00295(19) 0.00361(19) 0.0317(2)
Br3 0.0503(3) 0.0503(3) 0.0316(4) 0.000 0.000 0.02516(15)
Br2 0.0534(3) 0.0702(4) 0.0700(4) 0.0321(3) 0.0099(3) 0.0326(3)
Br1 0.1517(10) 0.1024(7) 0.0591(5) 0.0326(5) 0.0495(6) 0.1054(8)
N2 0.0339(19) 0.0331(18) 0.0334(18) -0.0017(14) -0.0007(14) 0.0175(16)
N1 0.040(2) 0.0360(19) 0.0301(17) 0.0012(15) -0.0033(15) 0.0205(17)
C5 0.036(2) 0.038(2) 0.037(2) -0.0077(18) -0.0078(18) 0.021(2)
C6 0.040(2) 0.034(2) 0.036(2) 0.0031(18) -0.0051(18) 0.019(2)
C1 0.055(3) 0.042(3) 0.041(2) 0.007(2) -0.006(2) 0.025(2)
C4 0.043(3) 0.071(4) 0.063(3) -0.001(3) -0.007(2) 0.037(3)
C10 0.050(3) 0.046(3) 0.041(2) -0.004(2) 0.005(2) 0.027(2)
C8 0.083(4) 0.042(3) 0.052(3) -0.014(2) -0.012(3) 0.030(3)
C9 0.077(4) 0.054(3) 0.042(3) -0.009(2) 0.004(3) 0.041(3)
C3 0.072(4) 0.073(4) 0.074(4) 0.002(3) -0.029(3) 0.048(3)
C7 0.056(3) 0.035(3) 0.051(3) -0.003(2) -0.007(2) 0.009(2)
C2 0.072(4) 0.056(3) 0.046(3) 0.007(2) -0.017(3) 0.033(3)

loop_
_atom_type_symbol
_atom_type_description
_atom_type_scat_dispersion_real
_atom_type_scat_dispersion_imag
_atom_type_scat_source
C C 0.0033 0.0016 'International Tables Vol C Tables 4.2.6.8 and 6.1.1.4'
H H 0.0000 0.0000 'International Tables Vol C Tables 4.2.6.8 and 6.1.1.4'
N N 0.0061 0.0033 'International Tables Vol C Tables 4.2.6.8 and 6.1.1.4'
Ni Ni 0.3393 1.1124 'International Tables Vol C Tables 4.2.6.8 and 6.1.1.4'
Br Br -0.2901 2.4595 'International Tables Vol C Tables 4.2.6.8 and 6.1.1.4'
Ag Ag -0.8971 1.1015 'International Tables Vol C Tables 4.2.6.8 and 6.1.1.4'
K K 0.2009 0.2494 'International Tables Vol C Tables 4.2.6.8 and 6.1.1.4'

loop_
_geom_angle_atom_site_label_1
_geom_angle_atom_site_label_2
_geom_angle_atom_site_label_3
_geom_angle
_geom_angle_site_symmetry_1
_geom_angle_site_symmetry_3
Br2 K1 Br2 104.38(2) 14 .
Br2 K1 Br2 75.62(2) 14 13_545
Br2 K1 Br2 180.0 . 13_545
Br2 K1 Br2 75.62(2) 14 15_445
Br2 K1 Br2 104.38(2) . 15_445
Br2 K1 Br2 75.62(2) 13_545 15_445
Br2 K1 Br2 180.0 14 2_545
Br2 K1 Br2 75.62(2) . 2_545
Br2 K1 Br2 104.38(2) 13_545 2_545
Br2 K1 Br2 104.38(2) 15_445 2_545
Br2 K1 Br2 104.39(2) 14 3_655
Br2 K1 Br2 75.62(2) . 3_655
Br2 K1 Br2 104.39(2) 13_545 3_655
Br2 K1 Br2 180.0 15_445 3_655
Br2 K1 Br2 75.62(2) 2_545 3_655
N1 Ni1 N1 95.43(13) . 2
N1 Ni1 N1 95.44(13) . 3
N1 Ni1 N1 95.43(13) 2 3
N1 Ni1 N2 91.71(13) . .
N1 Ni1 N2 170.81(13) 2 .
N1 Ni1 N2 78.11(13) 3 .
N1 Ni1 N2 170.81(13) . 3
N1 Ni1 N2 78.11(13) 2 3
N1 Ni1 N2 91.71(13) 3 3
N2 Ni1 N2 95.42(12) . 3
N1 Ni1 N2 78.10(13) . 2
N1 Ni1 N2 91.71(13) 2 2
N1 Ni1 N2 170.81(13) 3 2
N2 Ni1 N2 95.41(12) . 2
N2 Ni1 N2 95.41(12) 3 2
Br1 Ag1 Br2 124.61(2) . .
Br1 Ag1 Br2 101.82(2) . 2_545
Br2 Ag1 Br2 111.07(4) . 2_545
Br1 Ag1 Br3 102.12(3) . .
Br2 Ag1 Br3 108.94(2) . .
Br2 Ag1 Br3 106.82(2) 2_545 .
Br1 Ag1 Ag1 129.62(2) . 2_545
Br2 Ag1 Ag1 105.763(18) . 2_545
Br2 Ag1 Ag1 54.184(18) 2_545 2_545
Br3 Ag1 Ag1 57.341(14) . 2_545
Br1 Ag1 Ag1 150.936(16) . 3_655
Br2 Ag1 Ag1 56.511(19) . 3_655
Br2 Ag1 Ag1 103.875(17) 2_545 3_655
Br3 Ag1 Ag1 57.341(13) . 3_655
Ag1 Ag1 Ag1 60.0 2_545 3_655
Ag1 Br3 Ag1 65.32(3) . 2_545
Ag1 Br3 Ag1 65.32(3) . 3_655
Ag1 Br3 Ag1 65.32(3) 2_545 3_655
Ag1 Br2 Ag1 69.30(2) . 3_655
Ag1 Br2 K1 86.96(3) . .
Ag1 Br2 K1 85.86(3) 3_655 .
Ag1 Br1 Ag1 180.000(14) . 16_545
C10 N2 C6 118.1(4) . .
C10 N2 Ni1 127.5(3) . .
C6 N2 Ni1 114.4(3) . .
C1 N1 C5 118.7(4) . .
C1 N1 Ni1 125.9(3) . .
C5 N1 Ni1 115.3(3) . .
N1 C5 C4 120.8(4) . .
N1 C5 C6 115.9(4) . 2
C4 C5 C6 123.2(4) . 2
N2 C6 C7 121.0(4) . .
N2 C6 C5 115.2(4) . 3
C7 C6 C5 123.7(4) . 3
N1 C1 C2 123.4(5) . .
N1 C1 H1 118.3 . .
C2 C1 H1 118.3 . .
C3 C4 C5 119.9(5) . .
C3 C4 H4 120.1 . .
C5 C4 H4 120.1 . .
N2 C10 C9 123.4(5) . .
N2 C10 H10 118.3 . .
C9 C10 H10 118.3 . .
C9 C8 C7 119.9(5) . .
C9 C8 H8 120.1 . .
C7 C8 H8 120.1 . .
C8 C9 C10 118.1(5) . .
C8 C9 H9 120.9 . .
C10 C9 H9 120.9 . .
C2 C3 C4 119.4(5) . .
C2 C3 H3 120.3 . .
C4 C3 H3 120.3 . .
C8 C7 C6 119.4(5) . .
C8 C7 H7 120.3 . .
C6 C7 H7 120.3 . .
C3 C2 C1 117.7(5) . .
C3 C2 H2 121.2 . .
C1 C2 H2 121.2 . .

loop_
_geom_bond_atom_site_label_1
_geom_bond_atom_site_label_2
_geom_bond_distance
_geom_bond_site_symmetry_2
K1 Br2 3.6290(10) 14
K1 Br2 3.6291(10) .
K1 Br2 3.6291(10) 13_545
K1 Br2 3.6291(10) 15_445
K1 Br2 3.6291(10) 2_545
K1 Br2 3.6291(10) 3_655
Ni1 N1 2.085(3) .
Ni1 N1 2.085(3) 2
Ni1 N1 2.085(3) 3
Ni1 N2 2.109(3) .
Ni1 N2 2.109(3) 3
Ni1 N2 2.109(3) 2
Ag1 Br1 2.6112(8) .
Ag1 Br2 2.6604(9) .
Ag1 Br2 2.7361(9) 2_545
Ag1 Br3 2.8435(9) .
Ag1 Ag1 3.0690(11) 2_545
Ag1 Ag1 3.0690(11) 3_655
Br3 Ag1 2.8435(9) 2_545
Br3 Ag1 2.8435(9) 3_655
Br2 Ag1 2.7361(9) 3_655
Br1 Ag1 2.6112(8) 16_545
N2 C10 1.341(5) .
N2 C6 1.353(5) .
N1 C1 1.330(5) .
N1 C5 1.341(5) .
C5 C4 1.379(6) .
C5 C6 1.480(6) 2
C6 C7 1.388(6) .
C6 C5 1.480(6) 3
C1 C2 1.374(7) .
C1 H1 0.9300 .
C4 C3 1.370(8) .
C4 H4 0.9300 .
C10 C9 1.380(7) .
C10 H10 0.9300 .
C8 C9 1.363(8) .
C8 C7 1.378(7) .
C8 H8 0.9300 .
C9 H9 0.9300 .
C3 C2 1.375(8) .
C3 H3 0.9300 .
C7 H7 0.9300 .
C2 H2 0.9300 .
